data_4086203
loop_
_publ_author_name
'Song, Li-Cheng'
'Gu, Zhen-Chao'
'Zhang, Wei-Wei'
'Li, Qian-Li'
'Wang, Yong-Xiang'
'Wang, Hong-Fa'

_publ_section_title
;
 Synthesis, Structure, and Electrocatalysis of Butterfly [Fe2SP] Cluster
 Complexes Relevant to [FeFe]-Hydrogenases
;
_journal_issue 16
_journal_name_full Organometallics
_journal_page_first 4147
_journal_paper_doi 10.1021/acs.organomet.5b00560
_journal_volume 34
_journal_year 2015
_chemical_formula_moiety 'C12 H4 Cl Fe2 O7 P S'
_chemical_formula_sum 'C12 H4 Cl Fe2 O7 P S'
_chemical_formula_weight 470.33
_chemical_name_systematic
; 
 ? 
;
_space_group_crystal_system monoclinic
_space_group_IT_number 14
_space_group_name_Hall '-P 2ybc'
_space_group_name_H-M_alt 'P 1 21/c 1'
_symmetry_space_group_name_Hall '-P 2ybc'
_symmetry_space_group_name_H-M 'P 1 21/c 1'
_atom_sites_solution_hydrogens geom
_atom_sites_solution_primary direct
_atom_sites_solution_secondary difmap
_audit_creation_method SHELXL-2013
_cell_angle_alpha 90
_cell_angle_beta 111.248(3)
_cell_angle_gamma 90
_cell_formula_units_Z 8
_cell_length_a 17.139(5)
_cell_length_b 13.756(3)
_cell_length_c 14.911(4)
_cell_measurement_reflns_used 11246
_cell_measurement_temperature 113(2)
_cell_measurement_theta_max 28.10
_cell_measurement_theta_min 1.30
_cell_volume 3276.5(15)
_computing_cell_refinement 'CrystalClear-SM Expert 2.0 r4'
_computing_data_collection 'CrystalClear-SM Expert 2.0 r4 (Rigaku, 2009)'
_computing_data_reduction 'CrystalClear-SM Expert 2.0 r4'
_computing_molecular_graphics 'CrystalStructure 4.0'
_computing_publication_material 'CrystalStructure 4.0 (Rigaku, 2009)'
_computing_structure_refinement 'SHELXL-2013 (Sheldrick, 2013)'
_computing_structure_solution 'SHELXS97 (Sheldrick, 1997)'
_diffrn_ambient_temperature 113(2)
_diffrn_detector_area_resol_mean 14.222
_diffrn_measured_fraction_theta_full 0.999
_diffrn_measured_fraction_theta_max 0.992
_diffrn_measurement_device_type 'Rigaku Saturn724 CCD'
_diffrn_measurement_method \w
_diffrn_radiation_type MoK\a
_diffrn_radiation_wavelength 0.71075
_diffrn_reflns_av_R_equivalents 0.0480
_diffrn_reflns_av_unetI/netI 0.0510
_diffrn_reflns_laue_measured_fraction_full 0.999
_diffrn_reflns_laue_measured_fraction_max 0.992
_diffrn_reflns_limit_h_max 22
_diffrn_reflns_limit_h_min -22
_diffrn_reflns_limit_k_max 17
_diffrn_reflns_limit_k_min -18
_diffrn_reflns_limit_l_max 19
_diffrn_reflns_limit_l_min -13
_diffrn_reflns_number 29961
_diffrn_reflns_point_group_measured_fraction_full 0.999
_diffrn_reflns_point_group_measured_fraction_max 0.992
_diffrn_reflns_theta_full 25.242
_diffrn_reflns_theta_max 27.893
_diffrn_reflns_theta_min 1.275
_exptl_absorpt_coefficient_mu 2.190
_exptl_absorpt_correction_T_max 0.705
_exptl_absorpt_correction_T_min 0.557
_exptl_absorpt_correction_type multi-scan
_exptl_absorpt_process_details CrytalClear
_exptl_crystal_colour red
_exptl_crystal_density_diffrn 1.907
_exptl_crystal_density_method 'not measured'
_exptl_crystal_description prism
_exptl_crystal_F_000 1856
_exptl_crystal_size_max 0.220
_exptl_crystal_size_mid 0.180
_exptl_crystal_size_min 0.160
_refine_diff_density_max 0.612
_refine_diff_density_min -0.386
_refine_diff_density_rms 0.082
_refine_ls_extinction_method none
_refine_ls_goodness_of_fit_ref 1.011
_refine_ls_hydrogen_treatment constr
_refine_ls_matrix_type full
_refine_ls_number_parameters 433
_refine_ls_number_reflns 7755
_refine_ls_number_restraints 0
_refine_ls_restrained_S_all 1.011
_refine_ls_R_factor_all 0.0447
_refine_ls_R_factor_gt 0.0327
_refine_ls_shift/su_max 0.001
_refine_ls_shift/su_mean 0.000
_refine_ls_structure_factor_coef Fsqd
_refine_ls_weighting_details 'w=1/[\s^2^(Fo^2^)+(0.0198P)^2^] where P=(Fo^2^+2Fc^2^)/3'
_refine_ls_weighting_scheme calc
_refine_ls_wR_factor_gt 0.0565
_refine_ls_wR_factor_ref 0.0605
_reflns_Friedel_coverage 0.000
_reflns_number_gt 6248
_reflns_number_total 7755
_reflns_threshold_expression 'I > 2\s(I)'
_cod_data_source_file om5b00560_si_002.cif
_cod_data_source_block 6
_cod_depositor_comments 'Adding full bibliography for 4086199--4086206.cif.'
_cod_database_code 4086203
_shelx_space_group_comment
; 
The symmetry employed for this shelxl refinement is uniquely defined 
by the following loop, which should always be used as a source of 
symmetry information in preference to the above space-group names. 
They are only intended as comments. 
;
_shelx_estimated_absorpt_t_min 0.644
_shelx_estimated_absorpt_t_max 0.721
_shelxl_version_number 2013-3

loop_
_space_group_symop_operation_xyz
'x, y, z'
'-x, y+1/2, -z+1/2'
'-x, -y, -z'
'x, -y-1/2, z-1/2'

loop_
_atom_site_label
_atom_site_type_symbol
_atom_site_fract_x
_atom_site_fract_y
_atom_site_fract_z
_atom_site_U_iso_or_equiv
_atom_site_adp_type
_atom_site_occupancy
_atom_site_site_symmetry_order
_atom_site_calc_flag
_atom_site_refinement_flags_posn
_atom_site_refinement_flags_adp
Fe1 Fe 0.52879(2) 0.31992(2) 0.34649(2) 0.01532(8) Uani 1 1 d . .
Fe2 Fe 0.52926(2) 0.43333(2) 0.20537(2) 0.01642(8) Uani 1 1 d . .
Fe3 Fe -0.10839(2) 0.31640(2) 0.32288(2) 0.01623(8) Uani 1 1 d . .
Fe4 Fe -0.10993(2) 0.42426(2) 0.17764(2) 0.01759(8) Uani 1 1 d . .
Cl1 Cl 0.50319(4) 0.57680(4) 0.40040(4) 0.02209(13) Uani 1 1 d . .
Cl2 Cl -0.09400(4) 0.57498(4) 0.38714(4) 0.02469(14) Uani 1 1 d . .
S1 S 0.44640(4) 0.30165(4) 0.18958(4) 0.01736(12) Uani 1 1 d . .
S2 S -0.02280(4) 0.29710(4) 0.23907(4) 0.01775(13) Uani 1 1 d . .
P1 P 0.47209(4) 0.46058(4) 0.30945(4) 0.01604(13) Uani 1 1 d . .
P2 P -0.05716(4) 0.45921(4) 0.32802(4) 0.01676(13) Uani 1 1 d . .
O1 O 0.65939(10) 0.39844(13) 0.51847(11) 0.0286(4) Uani 1 1 d . .
O2 O 0.43339(11) 0.21501(13) 0.44429(12) 0.0323(4) Uani 1 1 d . .
O3 O 0.64594(11) 0.17185(12) 0.32285(11) 0.0295(4) Uani 1 1 d . .
O4 O 0.65484(11) 0.58535(13) 0.28869(13) 0.0353(5) Uani 1 1 d . .
O5 O 0.41977(11) 0.53698(13) 0.03359(11) 0.0334(4) Uani 1 1 d . .
O6 O 0.64086(11) 0.31701(13) 0.13400(12) 0.0316(4) Uani 1 1 d . .
O7 O 0.37117(9) 0.47519(11) 0.27596(10) 0.0194(4) Uani 1 1 d . .
O8 O -0.20816(11) 0.15238(13) 0.20818(12) 0.0365(5) Uani 1 1 d . .
O9 O -0.01219(10) 0.22396(12) 0.50760(11) 0.0269(4) Uani 1 1 d . .
O10 O -0.24316(11) 0.39262(13) 0.37937(12) 0.0305(4) Uani 1 1 d . .
O11 O -0.20598(11) 0.29917(14) 0.01193(12) 0.0407(5) Uani 1 1 d . .
O12 O -0.00103(12) 0.54434(14) 0.10979(12) 0.0392(5) Uani 1 1 d . .
O13 O -0.25390(11) 0.55398(13) 0.14271(12) 0.0350(5) Uani 1 1 d . .
O14 O 0.04309(10) 0.48068(11) 0.37702(10) 0.0190(4) Uani 1 1 d . .
C1 C 0.60877(14) 0.36746(17) 0.45212(16) 0.0197(5) Uani 1 1 d . .
C2 C 0.47049(14) 0.25567(17) 0.40636(15) 0.0215(5) Uani 1 1 d . .
C3 C 0.59959(15) 0.22673(17) 0.33117(15) 0.0201(5) Uani 1 1 d . .
C4 C 0.60662(15) 0.52556(18) 0.25639(16) 0.0230(5) Uani 1 1 d . .
C5 C 0.46426(15) 0.49805(18) 0.10014(16) 0.0221(5) Uani 1 1 d . .
C6 C 0.59756(15) 0.36175(17) 0.16044(15) 0.0207(5) Uani 1 1 d . .
C7 C 0.31581(14) 0.42008(17) 0.20193(15) 0.0181(5) Uani 1 1 d . .
C8 C 0.34098(14) 0.34081(16) 0.16116(15) 0.0179(5) Uani 1 1 d . .
C9 C 0.28007(15) 0.28841(18) 0.08877(16) 0.0244(6) Uani 1 1 d . .
H9 H 0.2961 0.2336 0.0607 0.029 Uiso 1 1 calc R U
C10 C 0.19702(15) 0.31548(19) 0.05780(16) 0.0275(6) Uani 1 1 d . .
H10 H 0.1561 0.2798 0.0083 0.033 Uiso 1 1 calc R U
C11 C 0.17343(15) 0.39515(19) 0.09932(16) 0.0271(6) Uani 1 1 d . .
H11 H 0.1161 0.4132 0.0787 0.033 Uiso 1 1 calc R U
C12 C 0.23268(15) 0.44844(18) 0.17041(16) 0.0238(5) Uani 1 1 d . .
H12 H 0.2165 0.5040 0.1974 0.029 Uiso 1 1 calc R U
C13 C -0.17023(15) 0.21481(18) 0.25311(16) 0.0224(5) Uani 1 1 d . .
C14 C -0.04895(14) 0.25949(17) 0.43597(16) 0.0189(5) Uani 1 1 d . .
C15 C -0.19099(15) 0.36201(17) 0.35718(16) 0.0225(5) Uani 1 1 d . .
C16 C -0.16901(15) 0.34741(19) 0.07481(17) 0.0258(6) Uani 1 1 d . .
C17 C -0.04567(16) 0.49793(19) 0.13306(16) 0.0253(6) Uani 1 1 d . .
C18 C -0.19726(16) 0.50429(18) 0.15602(16) 0.0237(6) Uani 1 1 d . .
C19 C 0.10180(15) 0.41891(17) 0.36403(15) 0.0195(5) Uani 1 1 d . .
C20 C 0.08091(14) 0.33589(17) 0.30676(15) 0.0180(5) Uani 1 1 d . .
C21 C 0.14527(14) 0.27810(17) 0.29981(16) 0.0215(5) Uani 1 1 d . .
H21 H 0.1319 0.2210 0.2613 0.026 Uiso 1 1 calc R U
C22 C 0.22821(15) 0.30241(19) 0.34795(16) 0.0265(6) Uani 1 1 d . .
H22 H 0.2714 0.2621 0.3429 0.032 Uiso 1 1 calc R U
C23 C 0.24821(15) 0.38638(18) 0.40391(16) 0.0263(6) Uani 1 1 d . .
H23 H 0.3052 0.4038 0.4363 0.032 Uiso 1 1 calc R U
C24 C 0.18518(15) 0.44477(18) 0.41256(15) 0.0241(6) Uani 1 1 d . .
H24 H 0.1988 0.5018 0.4511 0.029 Uiso 1 1 calc R U

loop_
_atom_site_aniso_label
_atom_site_aniso_U_11
_atom_site_aniso_U_22
_atom_site_aniso_U_33
_atom_site_aniso_U_23
_atom_site_aniso_U_13
_atom_site_aniso_U_12
Fe1 0.01587(17) 0.01452(18) 0.01428(16) 0.00101(12) 0.00392(13) 0.00012(13)
Fe2 0.01814(18) 0.01682(18) 0.01557(16) 0.00115(13) 0.00762(13) 0.00133(14)
Fe3 0.01665(17) 0.01536(18) 0.01637(17) -0.00045(13) 0.00561(13) -0.00097(14)
Fe4 0.01907(18) 0.01889(19) 0.01348(16) -0.00034(13) 0.00430(13) 0.00036(14)
Cl1 0.0295(3) 0.0165(3) 0.0212(3) -0.0055(2) 0.0102(2) -0.0036(2)
Cl2 0.0352(4) 0.0180(3) 0.0214(3) -0.0032(2) 0.0109(2) 0.0030(3)
S1 0.0182(3) 0.0160(3) 0.0158(3) -0.0014(2) 0.0037(2) 0.0010(2)
S2 0.0179(3) 0.0180(3) 0.0164(3) -0.0032(2) 0.0051(2) -0.0010(2)
P1 0.0195(3) 0.0136(3) 0.0157(3) 0.0002(2) 0.0072(2) 0.0006(2)
P2 0.0203(3) 0.0149(3) 0.0146(3) -0.0012(2) 0.0056(2) -0.0013(3)
O1 0.0219(10) 0.0373(11) 0.0238(9) -0.0069(8) 0.0049(8) -0.0055(8)
O2 0.0269(10) 0.0377(12) 0.0349(10) 0.0093(8) 0.0143(8) -0.0039(9)
O3 0.0265(10) 0.0264(11) 0.0321(10) -0.0055(8) 0.0063(8) 0.0077(8)
O4 0.0303(11) 0.0308(12) 0.0493(12) -0.0114(9) 0.0197(9) -0.0099(9)
O5 0.0381(12) 0.0358(12) 0.0254(10) 0.0120(8) 0.0106(8) 0.0107(9)
O6 0.0339(11) 0.0341(11) 0.0325(10) 0.0041(8) 0.0188(9) 0.0112(9)
O7 0.0194(9) 0.0173(9) 0.0214(8) -0.0040(6) 0.0071(7) 0.0016(7)
O8 0.0407(12) 0.0295(12) 0.0329(10) -0.0070(8) 0.0058(9) -0.0139(9)
O9 0.0276(10) 0.0281(11) 0.0220(9) 0.0028(7) 0.0053(8) 0.0036(8)
O10 0.0241(10) 0.0319(11) 0.0395(11) 0.0002(8) 0.0161(8) 0.0035(8)
O11 0.0331(11) 0.0476(13) 0.0304(10) -0.0192(9) -0.0015(8) 0.0005(10)
O12 0.0362(12) 0.0421(13) 0.0430(12) 0.0144(9) 0.0187(9) -0.0030(10)
O13 0.0312(11) 0.0325(12) 0.0384(11) -0.0004(8) 0.0091(9) 0.0107(9)
O14 0.0198(9) 0.0181(9) 0.0183(8) -0.0044(6) 0.0058(7) -0.0038(7)
C1 0.0213(13) 0.0190(13) 0.0227(13) 0.0016(10) 0.0127(10) 0.0013(10)
C2 0.0190(13) 0.0220(14) 0.0188(12) 0.0018(10) 0.0010(10) 0.0047(11)
C3 0.0196(13) 0.0189(13) 0.0171(12) -0.0013(9) 0.0013(9) -0.0028(10)
C4 0.0246(14) 0.0233(14) 0.0257(13) 0.0023(10) 0.0144(11) 0.0038(11)
C5 0.0248(14) 0.0217(14) 0.0240(13) -0.0013(10) 0.0140(11) 0.0001(11)
C6 0.0254(14) 0.0212(14) 0.0157(12) 0.0029(9) 0.0075(10) -0.0005(11)
C7 0.0214(13) 0.0166(13) 0.0158(11) 0.0005(9) 0.0062(9) -0.0029(10)
C8 0.0189(13) 0.0172(13) 0.0173(12) 0.0032(9) 0.0061(9) 0.0003(10)
C9 0.0259(14) 0.0231(14) 0.0221(13) -0.0029(10) 0.0063(10) -0.0009(11)
C10 0.0218(14) 0.0339(16) 0.0218(13) -0.0053(11) 0.0020(10) -0.0027(12)
C11 0.0166(13) 0.0358(17) 0.0261(13) 0.0032(11) 0.0042(10) 0.0031(11)
C12 0.0239(14) 0.0234(14) 0.0232(13) 0.0031(10) 0.0075(10) 0.0044(11)
C13 0.0232(13) 0.0220(14) 0.0213(13) 0.0036(10) 0.0072(10) -0.0007(11)
C14 0.0177(12) 0.0178(13) 0.0239(13) -0.0044(10) 0.0106(10) -0.0031(10)
C15 0.0234(14) 0.0205(14) 0.0218(13) 0.0012(10) 0.0060(10) -0.0043(11)
C16 0.0221(14) 0.0309(16) 0.0228(13) 0.0003(11) 0.0061(10) 0.0072(11)
C17 0.0267(15) 0.0276(15) 0.0186(13) 0.0028(10) 0.0046(10) 0.0049(12)
C18 0.0281(15) 0.0229(14) 0.0166(12) -0.0006(10) 0.0040(10) -0.0019(11)
C19 0.0207(13) 0.0215(13) 0.0157(11) 0.0040(9) 0.0057(9) -0.0018(10)
C20 0.0188(12) 0.0214(14) 0.0143(11) 0.0029(9) 0.0064(9) -0.0031(10)
C21 0.0215(13) 0.0203(14) 0.0231(13) 0.0016(9) 0.0087(10) 0.0012(10)
C22 0.0186(13) 0.0337(16) 0.0271(14) 0.0077(11) 0.0083(10) 0.0053(11)
C23 0.0184(13) 0.0337(16) 0.0229(13) 0.0052(11) 0.0029(10) -0.0050(12)
C24 0.0273(14) 0.0251(15) 0.0177(12) 0.0017(10) 0.0057(10) -0.0100(11)

loop_
_atom_type_symbol
_atom_type_description
_atom_type_scat_dispersion_real
_atom_type_scat_dispersion_imag
_atom_type_scat_source
C C 0.0033 0.0016 'International Tables Vol C Tables 4.2.6.8 and 6.1.1.4'
H H 0.0000 0.0000 'International Tables Vol C Tables 4.2.6.8 and 6.1.1.4'
O O 0.0106 0.0060 'International Tables Vol C Tables 4.2.6.8 and 6.1.1.4'
P P 0.1023 0.0942 'International Tables Vol C Tables 4.2.6.8 and 6.1.1.4'
S S 0.1246 0.1234 'International Tables Vol C Tables 4.2.6.8 and 6.1.1.4'
Cl Cl 0.1484 0.1585 'International Tables Vol C Tables 4.2.6.8 and 6.1.1.4'
Fe Fe 0.3463 0.8444 'International Tables Vol C Tables 4.2.6.8 and 6.1.1.4'

loop_
_geom_angle_atom_site_label_1
_geom_angle_atom_site_label_2
_geom_angle_atom_site_label_3
_geom_angle
C1 Fe1 C2 97.40(10)
C1 Fe1 C3 91.98(10)
C2 Fe1 C3 103.31(11)
C1 Fe1 P1 91.60(8)
C2 Fe1 P1 106.87(8)
C3 Fe1 P1 148.87(7)
C1 Fe1 S1 159.74(8)
C2 Fe1 S1 102.00(7)
C3 Fe1 S1 89.24(7)
P1 Fe1 S1 77.27(2)
C1 Fe1 Fe2 105.30(8)
C2 Fe1 Fe2 148.89(7)
C3 Fe1 Fe2 96.97(7)
P1 Fe1 Fe2 52.388(19)
S1 Fe1 Fe2 54.51(2)
C4 Fe2 C5 98.57(11)
C4 Fe2 C6 93.62(11)
C5 Fe2 C6 102.89(10)
C4 Fe2 P1 91.76(7)
C5 Fe2 P1 104.11(8)
C6 Fe2 P1 151.33(7)
C4 Fe2 S1 162.01(7)
C5 Fe2 S1 97.98(8)
C6 Fe2 S1 89.53(8)
P1 Fe2 S1 77.36(3)
C4 Fe2 Fe1 107.30(7)
C5 Fe2 Fe1 144.53(8)
C6 Fe2 Fe1 99.32(7)
P1 Fe2 Fe1 52.33(2)
S1 Fe2 Fe1 54.714(19)
C15 Fe3 C14 97.04(10)
C15 Fe3 C13 94.31(11)
C14 Fe3 C13 102.38(10)
C15 Fe3 P2 91.42(8)
C14 Fe3 P2 106.23(8)
C13 Fe3 P2 149.87(7)
C15 Fe3 S2 160.16(8)
C14 Fe3 S2 101.90(7)
C13 Fe3 S2 87.38(8)
P2 Fe3 S2 77.75(3)
C15 Fe3 Fe4 105.46(8)
C14 Fe3 Fe4 148.55(7)
C13 Fe3 Fe4 97.60(7)
P2 Fe3 Fe4 52.462(19)
S2 Fe3 Fe4 54.78(2)
C18 Fe4 C17 99.88(11)
C18 Fe4 C16 91.81(11)
C17 Fe4 C16 104.06(11)
C18 Fe4 P2 93.36(7)
C17 Fe4 P2 100.25(8)
C16 Fe4 P2 153.87(8)
C18 Fe4 S2 158.83(8)
C17 Fe4 S2 100.53(8)
C16 Fe4 S2 88.64(8)
P2 Fe4 S2 77.54(2)
C18 Fe4 Fe3 104.75(7)
C17 Fe4 Fe3 143.52(8)
C16 Fe4 Fe3 101.64(8)
P2 Fe4 Fe3 52.31(2)
S2 Fe4 Fe3 54.59(2)
C8 S1 Fe2 109.08(8)
C8 S1 Fe1 114.23(7)
Fe2 S1 Fe1 70.78(2)
C20 S2 Fe3 111.49(8)
C20 S2 Fe4 111.99(8)
Fe3 S2 Fe4 70.63(2)
O7 P1 Cl1 95.72(6)
O7 P1 Fe1 121.43(6)
Cl1 P1 Fe1 123.44(3)
O7 P1 Fe2 120.78(6)
Cl1 P1 Fe2 122.68(4)
Fe1 P1 Fe2 75.28(2)
O14 P2 Cl2 96.10(6)
O14 P2 Fe3 122.24(6)
Cl2 P2 Fe3 123.19(4)
O14 P2 Fe4 119.01(6)
Cl2 P2 Fe4 123.38(4)
Fe3 P2 Fe4 75.23(2)
C7 O7 P1 121.26(14)
C19 O14 P2 121.83(14)
O1 C1 Fe1 179.3(2)
O2 C2 Fe1 179.9(3)
O3 C3 Fe1 177.2(2)
O4 C4 Fe2 178.9(2)
O5 C5 Fe2 176.8(2)
O6 C6 Fe2 178.9(2)
C12 C7 O7 116.0(2)
C12 C7 C8 121.1(2)
O7 C7 C8 122.9(2)
C7 C8 C9 118.6(2)
C7 C8 S1 125.53(18)
C9 C8 S1 115.86(18)
C10 C9 C8 120.7(2)
C10 C9 H9 119.7
C8 C9 H9 119.7
C9 C10 C11 119.7(2)
C9 C10 H10 120.1
C11 C10 H10 120.1
C12 C11 C10 120.6(2)
C12 C11 H11 119.7
C10 C11 H11 119.7
C11 C12 C7 119.4(2)
C11 C12 H12 120.3
C7 C12 H12 120.3
O8 C13 Fe3 178.5(2)
O9 C14 Fe3 179.2(2)
O10 C15 Fe3 178.9(2)
O11 C16 Fe4 179.1(3)
O12 C17 Fe4 176.0(2)
O13 C18 Fe4 178.6(2)
O14 C19 C20 123.4(2)
O14 C19 C24 115.6(2)
C20 C19 C24 121.0(2)
C19 C20 C21 118.6(2)
C19 C20 S2 125.17(18)
C21 C20 S2 116.22(18)
C22 C21 C20 121.1(2)
C22 C21 H21 119.5
C20 C21 H21 119.5
C21 C22 C23 119.7(2)
C21 C22 H22 120.1
C23 C22 H22 120.1
C24 C23 C22 120.3(2)
C24 C23 H23 119.9
C22 C23 H23 119.9
C23 C24 C19 119.3(2)
C23 C24 H24 120.3
C19 C24 H24 120.3

loop_
_geom_bond_atom_site_label_1
_geom_bond_atom_site_label_2
_geom_bond_distance
Fe1 C1 1.795(2)
Fe1 C2 1.795(2)
Fe1 C3 1.835(2)
Fe1 P1 2.1458(8)
Fe1 S1 2.2665(8)
Fe1 Fe2 2.6218(7)
Fe2 C4 1.793(3)
Fe2 C5 1.797(2)
Fe2 C6 1.832(2)
Fe2 P1 2.1474(8)
Fe2 S1 2.2607(8)
Fe3 C15 1.784(3)
Fe3 C14 1.803(2)
Fe3 C13 1.833(2)
Fe3 P2 2.1419(8)
Fe3 S2 2.2612(8)
Fe3 Fe4 2.6174(7)
Fe4 C18 1.791(3)
Fe4 C17 1.792(3)
Fe4 C16 1.835(3)
Fe4 P2 2.1464(8)
Fe4 S2 2.2666(8)
Cl1 P1 2.0385(9)
Cl2 P2 2.0286(9)
S1 C8 1.783(2)
S2 C20 1.778(2)
P1 O7 1.6296(17)
P2 O14 1.6320(17)
O1 C1 1.136(3)
O2 C2 1.139(3)
O3 C3 1.135(3)
O4 C4 1.141(3)
O5 C5 1.142(3)
O6 C6 1.139(3)
O7 C7 1.391(2)
O8 C13 1.137(3)
O9 C14 1.135(3)
O10 C15 1.140(3)
O11 C16 1.136(3)
O12 C17 1.143(3)
O13 C18 1.144(3)
O14 C19 1.383(3)
C7 C12 1.385(3)
C7 C8 1.391(3)
C8 C9 1.399(3)
C9 C10 1.379(3)
C9 H9 0.9500
C10 C11 1.389(3)
C10 H10 0.9500
C11 C12 1.383(3)
C11 H11 0.9500
C12 H12 0.9500
C19 C20 1.393(3)
C19 C24 1.394(3)
C20 C21 1.394(3)
C21 C22 1.381(3)
C21 H21 0.9500
C22 C23 1.393(3)
C22 H22 0.9500
C23 C24 1.389(3)
C23 H23 0.9500
C24 H24 0.9500

loop_
_geom_torsion_atom_site_label_1
_geom_torsion_atom_site_label_2
_geom_torsion_atom_site_label_3
_geom_torsion_atom_site_label_4
_geom_torsion
Cl1 P1 O7 C7 172.11(15)
Fe1 P1 O7 C7 -52.62(17)
Fe2 P1 O7 C7 38.38(18)
Cl2 P2 O14 C19 177.18(15)
Fe3 P2 O14 C19 41.25(17)
Fe4 P2 O14 C19 -49.04(17)
P1 O7 C7 C12 -170.87(15)
P1 O7 C7 C8 9.3(3)
C12 C7 C8 C9 -1.5(3)
O7 C7 C8 C9 178.3(2)
C12 C7 C8 S1 175.72(17)
O7 C7 C8 S1 -4.5(3)
Fe2 S1 C8 C7 -40.9(2)
Fe1 S1 C8 C7 36.0(2)
Fe2 S1 C8 C9 136.36(16)
Fe1 S1 C8 C9 -146.72(15)
C7 C8 C9 C10 0.7(3)
S1 C8 C9 C10 -176.79(18)
C8 C9 C10 C11 -0.5(4)
C9 C10 C11 C12 1.0(4)
C10 C11 C12 C7 -1.8(4)
O7 C7 C12 C11 -177.7(2)
C8 C7 C12 C11 2.1(3)
P2 O14 C19 C20 1.9(3)
P2 O14 C19 C24 -178.10(15)
O14 C19 C20 C21 -179.15(19)
C24 C19 C20 C21 0.8(3)
O14 C19 C20 S2 1.7(3)
C24 C19 C20 S2 -178.30(16)
Fe3 S2 C20 C19 -41.2(2)
Fe4 S2 C20 C19 35.7(2)
Fe3 S2 C20 C21 139.60(15)
Fe4 S2 C20 C21 -143.43(15)
C19 C20 C21 C22 -0.4(3)
S2 C20 C21 C22 178.80(17)
C20 C21 C22 C23 -0.5(3)
C21 C22 C23 C24 1.0(3)
C22 C23 C24 C19 -0.5(3)
O14 C19 C24 C23 179.63(19)
C20 C19 C24 C23 -0.4(3)
